data_7031559
loop_
_publ_author_name
'Bemowski, Ross D.'
'Singh, Amrendra K.'
'Bajorek, Bailey J.'
'DePorre, Yvonne'
'Odom, Aaron L.'

_publ_section_title
;
 Effective donor abilities of E-t-Bu and EPh (E = O, S, Se, Te) to a high
 valent transition metal.
;
_journal_issue 32
_journal_name_full 'Dalton transactions (Cambridge, England : 2003)'
_journal_page_first 12299
_journal_page_last 12305
_journal_paper_doi 10.1039/c4dt01314j
_journal_volume 43
_journal_year 2014
_chemical_formula_moiety 'C18 H33 Cr N3 Te'
_chemical_formula_sum 'C18 H33 Cr N3 Te'
_chemical_formula_weight 471.07
_chemical_name_systematic
;
 ?
;
_space_group_crystal_system monoclinic
_space_group_IT_number 14
_space_group_name_Hall '-P 2ybc'
_space_group_name_H-M_alt 'P 1 21/c 1'
_symmetry_space_group_name_Hall '-P 2ybc'
_symmetry_space_group_name_H-M 'P 1 21/c 1'
_atom_sites_solution_hydrogens geom
_audit_creation_date 2014-02-24
_audit_creation_method
;
Olex2 1.2
(compiled 2013.12.10 svn.r2850 for OlexSys, GUI svn.r4736)
;
_cell_angle_alpha 90
_cell_angle_beta 96.7990(10)
_cell_angle_gamma 90
_cell_formula_units_Z 4
_cell_length_a 8.3363(10)
_cell_length_b 12.2722(15)
_cell_length_c 21.057(3)
_cell_measurement_reflns_used 9806
_cell_measurement_temperature 173(2)
_cell_measurement_theta_max 25.424
_cell_measurement_theta_min 2.559
_cell_volume 2139.1(5)
_computing_data_collection cosmo
_computing_data_reduction 'SAINT v8.27A (Bruker, 2012)'
_computing_molecular_graphics 'Olex2 (Dolomanov et al., 2009)'
_computing_publication_material 'Olex2 (Dolomanov et al., 2009)'
_computing_structure_refinement 'ShelXL (Sheldrick, 2008)'
_computing_structure_solution shelxT
_diffrn_ambient_temperature 173.15
_diffrn_measured_fraction_theta_full 1.000
_diffrn_measured_fraction_theta_max 0.998
_diffrn_measurement_device_type 'Bruker APEX-II CCD'
_diffrn_measurement_method '\f and \w scans'
_diffrn_radiation_monochromator graphite
_diffrn_radiation_type MoK\a
_diffrn_radiation_wavelength 0.71073
_diffrn_reflns_av_R_equivalents 0.0530
_diffrn_reflns_av_unetI/netI 0.0274
_diffrn_reflns_Laue_measured_fraction_full 1.000
_diffrn_reflns_Laue_measured_fraction_max 0.998
_diffrn_reflns_limit_h_max 10
_diffrn_reflns_limit_h_min -10
_diffrn_reflns_limit_k_max 14
_diffrn_reflns_limit_k_min -14
_diffrn_reflns_limit_l_max 25
_diffrn_reflns_limit_l_min -25
_diffrn_reflns_number 34480
_diffrn_reflns_point_group_measured_fraction_full 1.000
_diffrn_reflns_point_group_measured_fraction_max 0.998
_diffrn_reflns_theta_full 25.242
_diffrn_reflns_theta_max 25.426
_diffrn_reflns_theta_min 1.924
_diffrn_standards_number 0
_exptl_absorpt_coefficient_mu 1.875
_exptl_absorpt_correction_T_max 0.7452
_exptl_absorpt_correction_T_min 0.5685
_exptl_absorpt_correction_type multi-scan
_exptl_absorpt_process_details
;
SADABS-2012/1 (Bruker,2012) was used for absorption correction.
wR2(int) was 0.0771 before and 0.0673 after correction.
The Ratio of minimum to maximum transmission is 0.7629.
The \l/2 correction factor is 0.0015.
;
_exptl_crystal_colour black
_exptl_crystal_colour_primary black
_exptl_crystal_density_diffrn 1.463
_exptl_crystal_description chunk
_exptl_crystal_F_000 952
_exptl_crystal_size_max 0.176
_exptl_crystal_size_mid 0.143
_exptl_crystal_size_min 0.133
_refine_diff_density_max 1.151
_refine_diff_density_min -0.539
_refine_diff_density_rms 0.076
_refine_ls_extinction_method none
_refine_ls_goodness_of_fit_ref 1.057
_refine_ls_hydrogen_treatment constr
_refine_ls_matrix_type full
_refine_ls_number_parameters 216
_refine_ls_number_reflns 3930
_refine_ls_number_restraints 0
_refine_ls_restrained_S_all 1.057
_refine_ls_R_factor_all 0.0286
_refine_ls_R_factor_gt 0.0242
_refine_ls_shift/su_max 0.001
_refine_ls_shift/su_mean 0.000
_refine_ls_structure_factor_coef Fsqd
_refine_ls_weighting_details 'w=1/[\s^2^(Fo^2^)+(0.0320P)^2^+1.3273P] where P=(Fo^2^+2Fc^2^)/3'
_refine_ls_weighting_scheme calc
_refine_ls_wR_factor_gt 0.0603
_refine_ls_wR_factor_ref 0.0639
_reflns_Friedel_coverage 0.000
_reflns_number_gt 3518
_reflns_number_total 3930
_reflns_threshold_expression 'I > 2\s(I)'
_cod_data_source_file c4dt01314j2.cif
_cod_data_source_block aks02212013_0m
_cod_depositor_comments 'Adding full bibliography for 7031556--7031560.cif.'
_cod_database_code 7031559
_shelxl_version_number 2013-4
_shelx_space_group_comment
;
The symmetry employed for this shelxl refinement is uniquely defined
by the following loop, which should always be used as a source of
symmetry information in preference to the above space-group names.
They are only intended as comments.
;
_shelx_estimated_absorpt_t_max 0.789
_shelx_estimated_absorpt_t_min 0.734
_olex2_refinement_description
;
1. Fixed Uiso
 At 1.2 times of:
  All C(H) groups
 At 1.5 times of:
  All C(H,H,H) groups
2.a Ternary CH refined with riding coordinates:
 C1(H1), C4(H4), C7(H7), C10(H10)
2.b Aromatic/amide H refined with riding coordinates:
 C14(H14), C15(H15), C16(H16), C17(H17), C18(H18)
2.c Idealised Me refined as rotating group:
 C2(H2A,H2B,H2C), C3(H3A,H3B,H3C), C5(H5A,H5B,H5C), C6(H6A,H6B,H6C), C8(H8A,
 H8B,H8C), C9(H9A,H9B,H9C), C11(H11A,H11B,H11C), C12(H12A,H12B,H12C)
;

loop_
_space_group_symop_operation_xyz
'x, y, z'
'-x, y+1/2, -z+1/2'
'-x, -y, -z'
'x, -y-1/2, z-1/2'

loop_
_atom_site_label
_atom_site_type_symbol
_atom_site_fract_x
_atom_site_fract_y
_atom_site_fract_z
_atom_site_U_iso_or_equiv
_atom_site_adp_type
_atom_site_occupancy
_atom_site_site_symmetry_order
_atom_site_calc_flag
_atom_site_refinement_flags_posn
Te1 Te 0.20050(2) 0.46357(2) 0.08832(2) 0.02649(7) Uani 1 1 d .
Cr1 Cr 0.31377(4) 0.26514(3) 0.08593(2) 0.01727(10) Uani 1 1 d .
N1 N 0.3051(2) 0.23994(15) 0.00053(9) 0.0192(4) Uani 1 1 d .
N2 N 0.1894(2) 0.18899(17) 0.11176(10) 0.0241(4) Uani 1 1 d .
N3 N 0.4996(2) 0.24666(15) 0.13925(9) 0.0193(4) Uani 1 1 d .
C1 C 0.1958(3) 0.1646(2) -0.03910(11) 0.0239(5) Uani 1 1 d .
H1 H 0.2232 0.1689 -0.0840 0.029 Uiso 1 1 calc R
C2 C 0.0204(3) 0.2000(2) -0.03962(14) 0.0342(6) Uani 1 1 d .
H2A H -0.0121 0.1916 0.0033 0.051 Uiso 1 1 calc GR
H2B H -0.0488 0.1547 -0.0698 0.051 Uiso 1 1 calc GR
H2C H 0.0094 0.2765 -0.0527 0.051 Uiso 1 1 calc GR
C3 C 0.2214(4) 0.0475(2) -0.01664(14) 0.0341(6) Uani 1 1 d .
H3A H 0.3355 0.0280 -0.0164 0.051 Uiso 1 1 calc GR
H3B H 0.1547 -0.0012 -0.0457 0.051 Uiso 1 1 calc GR
H3C H 0.1906 0.0401 0.0266 0.051 Uiso 1 1 calc GR
C4 C 0.4222(3) 0.2983(2) -0.03515(11) 0.0229(5) Uani 1 1 d .
H4 H 0.4922 0.3431 -0.0032 0.027 Uiso 1 1 calc R
C5 C 0.5336(3) 0.2220(2) -0.06636(13) 0.0320(6) Uani 1 1 d .
H5A H 0.5820 0.1695 -0.0346 0.048 Uiso 1 1 calc GR
H5B H 0.6191 0.2645 -0.0829 0.048 Uiso 1 1 calc GR
H5C H 0.4713 0.1829 -0.1016 0.048 Uiso 1 1 calc GR
C6 C 0.3355(3) 0.3775(2) -0.08347(12) 0.0318(6) Uani 1 1 d .
H6A H 0.2688 0.3365 -0.1167 0.048 Uiso 1 1 calc GR
H6B H 0.4155 0.4207 -0.1031 0.048 Uiso 1 1 calc GR
H6C H 0.2666 0.4262 -0.0617 0.048 Uiso 1 1 calc GR
C7 C 0.6308(3) 0.3239(2) 0.12820(11) 0.0235(5) Uani 1 1 d .
H7 H 0.5837 0.3770 0.0951 0.028 Uiso 1 1 calc R
C8 C 0.7724(3) 0.2683(2) 0.10128(14) 0.0342(6) Uani 1 1 d .
H8A H 0.8250 0.2175 0.1331 0.051 Uiso 1 1 calc GR
H8B H 0.8505 0.3235 0.0912 0.051 Uiso 1 1 calc GR
H8C H 0.7325 0.2284 0.0623 0.051 Uiso 1 1 calc GR
C9 C 0.6826(3) 0.3894(2) 0.18860(13) 0.0332(6) Uani 1 1 d .
H9A H 0.5887 0.4272 0.2020 0.050 Uiso 1 1 calc GR
H9B H 0.7645 0.4429 0.1799 0.050 Uiso 1 1 calc GR
H9C H 0.7281 0.3401 0.2227 0.050 Uiso 1 1 calc GR
C10 C 0.5469(3) 0.1623(2) 0.18797(11) 0.0247(5) Uani 1 1 d .
H10 H 0.6651 0.1708 0.2018 0.030 Uiso 1 1 calc R
C11 C 0.5203(4) 0.0486(2) 0.16014(15) 0.0373(7) Uani 1 1 d .
H11A H 0.4043 0.0358 0.1492 0.056 Uiso 1 1 calc GR
H11B H 0.5647 -0.0054 0.1917 0.056 Uiso 1 1 calc GR
H11C H 0.5748 0.0422 0.1215 0.056 Uiso 1 1 calc GR
C12 C 0.4591(3) 0.1767(2) 0.24689(13) 0.0351(6) Uani 1 1 d .
H12A H 0.4708 0.2522 0.2619 0.053 Uiso 1 1 calc GR
H12B H 0.5057 0.1274 0.2807 0.053 Uiso 1 1 calc GR
H12C H 0.3442 0.1598 0.2359 0.053 Uiso 1 1 calc GR
C13 C 0.1310(3) 0.4785(2) 0.18161(12) 0.0232(5) Uani 1 1 d .
C14 C 0.0732(3) 0.5790(2) 0.20021(13) 0.0291(6) Uani 1 1 d .
H14 H 0.0728 0.6399 0.1723 0.035 Uiso 1 1 calc R
C15 C 0.0167(3) 0.5903(2) 0.25882(14) 0.0342(6) Uani 1 1 d .
H15 H -0.0229 0.6590 0.2708 0.041 Uiso 1 1 calc R
C16 C 0.0169(3) 0.5036(3) 0.30025(13) 0.0356(6) Uani 1 1 d .
H16 H -0.0226 0.5119 0.3405 0.043 Uiso 1 1 calc R
C17 C 0.0755(3) 0.4040(2) 0.28250(13) 0.0328(6) Uani 1 1 d .
H17 H 0.0767 0.3436 0.3108 0.039 Uiso 1 1 calc R
C18 C 0.1326(3) 0.3918(2) 0.22338(12) 0.0257(5) Uani 1 1 d .
H18 H 0.1730 0.3231 0.2117 0.031 Uiso 1 1 calc R

loop_
_atom_site_aniso_label
_atom_site_aniso_U_11
_atom_site_aniso_U_22
_atom_site_aniso_U_33
_atom_site_aniso_U_23
_atom_site_aniso_U_13
_atom_site_aniso_U_12
Te1 0.02998(11) 0.02208(11) 0.02879(11) 0.00462(6) 0.00923(7) 0.00453(6)
Cr1 0.01726(18) 0.0194(2) 0.01548(19) 0.00089(14) 0.00353(14) -0.00047(14)
N1 0.0210(10) 0.0191(10) 0.0182(10) 0.0022(8) 0.0047(8) -0.0008(8)
N2 0.0220(10) 0.0280(11) 0.0227(10) 0.0013(9) 0.0047(8) -0.0010(8)
N3 0.0208(9) 0.0196(10) 0.0178(10) -0.0002(8) 0.0035(8) 0.0006(8)
C1 0.0266(12) 0.0267(13) 0.0184(12) -0.0024(10) 0.0030(9) -0.0062(10)
C2 0.0257(13) 0.0408(16) 0.0349(15) -0.0031(13) -0.0020(11) -0.0041(12)
C3 0.0417(16) 0.0241(14) 0.0366(16) -0.0039(11) 0.0045(13) -0.0081(11)
C4 0.0248(12) 0.0251(13) 0.0194(12) 0.0024(10) 0.0053(10) -0.0052(10)
C5 0.0315(14) 0.0366(15) 0.0303(14) 0.0001(12) 0.0135(11) -0.0013(12)
C6 0.0414(15) 0.0288(14) 0.0264(14) 0.0097(11) 0.0086(11) -0.0009(12)
C7 0.0205(11) 0.0241(13) 0.0254(13) 0.0018(10) 0.0010(10) -0.0036(10)
C8 0.0236(13) 0.0430(16) 0.0376(16) 0.0047(13) 0.0104(11) -0.0012(12)
C9 0.0344(14) 0.0304(14) 0.0331(15) -0.0016(12) -0.0035(11) -0.0087(12)
C10 0.0234(12) 0.0284(13) 0.0222(12) 0.0063(10) 0.0020(10) 0.0047(10)
C11 0.0471(17) 0.0269(15) 0.0380(16) 0.0057(12) 0.0054(13) 0.0075(12)
C12 0.0442(16) 0.0367(15) 0.0256(14) 0.0072(12) 0.0085(12) 0.0051(12)
C13 0.0169(11) 0.0260(13) 0.0264(13) -0.0073(10) 0.0012(10) -0.0005(9)
C14 0.0259(13) 0.0243(13) 0.0360(15) -0.0049(11) -0.0005(11) 0.0022(10)
C15 0.0294(13) 0.0343(15) 0.0378(16) -0.0177(13) -0.0009(12) 0.0063(11)
C16 0.0321(14) 0.0504(17) 0.0238(14) -0.0127(13) 0.0016(11) 0.0022(13)
C17 0.0344(14) 0.0389(16) 0.0247(14) -0.0031(12) 0.0010(11) 0.0005(12)
C18 0.0291(13) 0.0239(13) 0.0240(13) -0.0044(10) 0.0022(10) 0.0015(10)

loop_
_atom_type_symbol
_atom_type_description
_atom_type_scat_dispersion_real
_atom_type_scat_dispersion_imag
_atom_type_scat_source
C C 0.0033 0.0016 'International Tables Vol C Tables 4.2.6.8 and 6.1.1.4'
H H 0.0000 0.0000 'International Tables Vol C Tables 4.2.6.8 and 6.1.1.4'
Cr Cr 0.3209 0.6236 'International Tables Vol C Tables 4.2.6.8 and 6.1.1.4'
N N 0.0061 0.0033 'International Tables Vol C Tables 4.2.6.8 and 6.1.1.4'
Te Te -0.5308 1.6751 'International Tables Vol C Tables 4.2.6.8 and 6.1.1.4'

loop_
_geom_angle_atom_site_label_1
_geom_angle_atom_site_label_2
_geom_angle_atom_site_label_3
_geom_angle
C13 Te1 Cr1 103.71(7)
N1 Cr1 Te1 101.86(6)
N2 Cr1 Te1 107.35(8)
N2 Cr1 N1 107.24(10)
N2 Cr1 N3 105.42(10)
N3 Cr1 Te1 112.82(6)
N3 Cr1 N1 121.42(8)
C1 N1 Cr1 127.73(15)
C1 N1 C4 114.40(18)
C4 N1 Cr1 117.85(15)
C7 N3 Cr1 114.39(15)
C10 N3 Cr1 130.88(15)
C10 N3 C7 114.50(18)
N1 C1 H1 107.7
N1 C1 C2 110.6(2)
N1 C1 C3 111.1(2)
C2 C1 H1 107.7
C3 C1 H1 107.7
C3 C1 C2 111.8(2)
C1 C2 H2A 109.5
C1 C2 H2B 109.5
C1 C2 H2C 109.5
H2A C2 H2B 109.5
H2A C2 H2C 109.5
H2B C2 H2C 109.5
C1 C3 H3A 109.5
C1 C3 H3B 109.5
C1 C3 H3C 109.5
H3A C3 H3B 109.5
H3A C3 H3C 109.5
H3B C3 H3C 109.5
N1 C4 H4 106.9
N1 C4 C5 113.1(2)
N1 C4 C6 110.91(19)
C5 C4 H4 106.9
C5 C4 C6 111.7(2)
C6 C4 H4 106.9
C4 C5 H5A 109.5
C4 C5 H5B 109.5
C4 C5 H5C 109.5
H5A C5 H5B 109.5
H5A C5 H5C 109.5
H5B C5 H5C 109.5
C4 C6 H6A 109.5
C4 C6 H6B 109.5
C4 C6 H6C 109.5
H6A C6 H6B 109.5
H6A C6 H6C 109.5
H6B C6 H6C 109.5
N3 C7 H7 106.8
N3 C7 C8 112.8(2)
N3 C7 C9 110.3(2)
C8 C7 H7 106.8
C9 C7 H7 106.8
C9 C7 C8 112.9(2)
C7 C8 H8A 109.5
C7 C8 H8B 109.5
C7 C8 H8C 109.5
H8A C8 H8B 109.5
H8A C8 H8C 109.5
H8B C8 H8C 109.5
C7 C9 H9A 109.5
C7 C9 H9B 109.5
C7 C9 H9C 109.5
H9A C9 H9B 109.5
H9A C9 H9C 109.5
H9B C9 H9C 109.5
N3 C10 H10 107.6
N3 C10 C11 111.2(2)
N3 C10 C12 111.7(2)
C11 C10 H10 107.6
C11 C10 C12 111.0(2)
C12 C10 H10 107.6
C10 C11 H11A 109.5
C10 C11 H11B 109.5
C10 C11 H11C 109.5
H11A C11 H11B 109.5
H11A C11 H11C 109.5
H11B C11 H11C 109.5
C10 C12 H12A 109.5
C10 C12 H12B 109.5
C10 C12 H12C 109.5
H12A C12 H12B 109.5
H12A C12 H12C 109.5
H12B C12 H12C 109.5
C14 C13 Te1 118.48(19)
C18 C13 Te1 122.74(18)
C18 C13 C14 118.7(2)
C13 C14 H14 119.8
C15 C14 C13 120.4(3)
C15 C14 H14 119.8
C14 C15 H15 119.5
C16 C15 C14 121.0(3)
C16 C15 H15 119.5
C15 C16 H16 120.5
C15 C16 C17 119.1(3)
C17 C16 H16 120.5
C16 C17 H17 119.8
C16 C17 C18 120.4(3)
C18 C17 H17 119.8
C13 C18 C17 120.5(2)
C13 C18 H18 119.7
C17 C18 H18 119.7

loop_
_geom_bond_atom_site_label_1
_geom_bond_atom_site_label_2
_geom_bond_distance
Te1 Cr1 2.6144(5)
Te1 C13 2.121(3)
Cr1 N1 1.8176(19)
Cr1 N2 1.542(2)
Cr1 N3 1.8165(19)
N1 C1 1.484(3)
N1 C4 1.485(3)
N3 C7 1.487(3)
N3 C10 1.477(3)
C1 H1 1.0000
C1 C2 1.524(3)
C1 C3 1.520(4)
C2 H2A 0.9800
C2 H2B 0.9800
C2 H2C 0.9800
C3 H3A 0.9800
C3 H3B 0.9800
C3 H3C 0.9800
C4 H4 1.0000
C4 C5 1.521(3)
C4 C6 1.526(3)
C5 H5A 0.9800
C5 H5B 0.9800
C5 H5C 0.9800
C6 H6A 0.9800
C6 H6B 0.9800
C6 H6C 0.9800
C7 H7 1.0000
C7 C8 1.529(3)
C7 C9 1.523(3)
C8 H8A 0.9800
C8 H8B 0.9800
C8 H8C 0.9800
C9 H9A 0.9800
C9 H9B 0.9800
C9 H9C 0.9800
C10 H10 1.0000
C10 C11 1.520(4)
C10 C12 1.523(3)
C11 H11A 0.9800
C11 H11B 0.9800
C11 H11C 0.9800
C12 H12A 0.9800
C12 H12B 0.9800
C12 H12C 0.9800
C13 C14 1.398(4)
C13 C18 1.380(4)
C14 H14 0.9500
C14 C15 1.379(4)
C15 H15 0.9500
C15 C16 1.376(4)
C16 H16 0.9500
C16 C17 1.384(4)
C17 H17 0.9500
C17 C18 1.393(4)
C18 H18 0.9500
